data_8100154
loop_
_publ_author_name
'Mao, Shao-Yu'
'Deng, Jin-Feng'
'Li, Man-Rong'
'Mi, Jin-Xiao'
'Chen, Hao-Hong'
'Zhao, Jing-Tai'

_publ_section_title
;
Crystal structure of sodium tetratin(II) triphosphate, NaSn~4~(PO~4~)~3~
;
_journal_issue 3
_journal_name_full 'Zeitschrift f\"ur Kristallographie - New Crystal Structures'
_journal_page_first 205
_journal_page_last 206
_journal_volume 219
_journal_year 2004
_chemical_formula_moiety NaSn~4~(PO~4~)~3~
_chemical_formula_sum 'Na O12 P3 Sn4'
_chemical_formula_weight 782.66
_chemical_name_common 'Sodium tetratin(II) triphosphate'
_space_group_IT_number 161
_symmetry_cell_setting trigonal
_symmetry_space_group_name_Hall 'R 3 -2"c'
_symmetry_space_group_name_H-M 'R 3 c :H'
_cell_angle_alpha 90.00
_cell_angle_beta 90.00
_cell_angle_gamma 120.00
_cell_formula_units_Z 6
_cell_length_a 9.5935(14)
_cell_length_b 9.5935(14)
_cell_length_c 24.186(5)
_cell_measurement_temperature 293(2)
_cell_volume 1927.7(6)
_diffrn_ambient_temperature 293(2)
_exptl_crystal_density_diffrn 4.045
_cod_original_sg_symbol_H-M 'R 3 c'
_cod_database_code 8100154

loop_
_symmetry_equiv_pos_as_xyz
'x, y, z'
'-y, x-y, z'
'-x+y, -x, z'
'-x+y, y, z+1/2'
'x, x-y, z+1/2'
'-y, -x, z+1/2'
'x+2/3, y+1/3, z+1/3'
'-y+2/3, x-y+1/3, z+1/3'
'-x+y+2/3, -x+1/3, z+1/3'
'-x+y+2/3, y+1/3, z+5/6'
'x+2/3, x-y+1/3, z+5/6'
'-y+2/3, -x+1/3, z+5/6'
'x+1/3, y+2/3, z+2/3'
'-y+1/3, x-y+2/3, z+2/3'
'-x+y+1/3, -x+2/3, z+2/3'
'-x+y+1/3, y+2/3, z+7/6'
'x+1/3, x-y+2/3, z+7/6'
'-y+1/3, -x+2/3, z+7/6'

loop_
_atom_site_label
_atom_site_type_symbol
_atom_site_fract_x
_atom_site_fract_y
_atom_site_fract_z
_atom_site_U_iso_or_equiv
_atom_site_adp_type
_atom_site_occupancy
_atom_site_symmetry_multiplicity
_atom_site_Wyckoff_symbol
_atom_site_calc_flag
_atom_site_refinement_flags
_atom_site_disorder_assembly
_atom_site_disorder_group
Na1 Na 0.0000 0.0000 0.0426(2) 0.0254(10) Uani 1 6 a d S . .
Sn1 Sn 0.6667 0.3333 0.02428(3) 0.0212(2) Uani 1 6 a d S . .
Sn2 Sn 0.59256(4) 0.73008(4) 0.990301(16) 0.01722(15) Uani 1 18 b d . . .
P1 P 0.67261(16) 0.78848(16) 0.11802(7) 0.0137(3) Uani 1 18 b d . . .
O1 O 0.8119(6) 0.7300(6) 0.9942(2) 0.0220(10) Uani 1 18 b d . . .
O2 O 0.8391(5) 0.8218(6) 0.1371(3) 0.0265(11) Uani 1 18 b d . . .
O3 O 0.7126(6) 0.9409(5) 0.9427(2) 0.0228(10) Uani 1 18 b d . . .
O4 O 0.6895(6) 0.8726(5) 0.0621(2) 0.0216(9) Uani 1 18 b d . . .

loop_
_atom_site_aniso_label
_atom_site_aniso_U_11
_atom_site_aniso_U_22
_atom_site_aniso_U_33
_atom_site_aniso_U_23
_atom_site_aniso_U_13
_atom_site_aniso_U_12
Na1 0.0252(14) 0.0252(14) 0.026(3) 0.000 0.000 0.0126(7)
Sn1 0.0239(3) 0.0239(3) 0.0160(4) 0.000 0.000 0.01193(13)
Sn2 0.0155(2) 0.0131(2) 0.0218(2) 0.00069(15) -0.00084(16) 0.00619(17)
P1 0.0126(6) 0.0115(6) 0.0163(7) 0.0007(5) 0.0034(5) 0.0055(5)
O1 0.028(2) 0.032(2) 0.015(2) -0.0072(18) -0.0014(17) 0.021(2)
O2 0.015(2) 0.022(2) 0.044(3) -0.007(2) -0.005(2) 0.0097(19)
O3 0.031(2) 0.014(2) 0.024(3) 0.0030(18) 0.002(2) 0.0125(19)
O4 0.029(2) 0.015(2) 0.019(2) 0.0012(18) 0.0067(18) 0.0100(19)

loop_
_geom_bond_atom_site_label_1
_geom_bond_atom_site_label_2
_geom_bond_distance
_geom_bond_site_symmetry_2
_geom_bond_publ_flag
Na1 O1 2.582(6) 1_444 .
Na1 O1 2.582(6) 2_654 .
Na1 O1 2.582(6) 3_564 .
Na1 O4 2.636(5) 3_565 .
Na1 O4 2.636(5) 1_445 .
Na1 O4 2.636(5) 2_655 .
Na1 O2 2.809(7) 2_655 .
Na1 O2 2.809(7) 3_565 .
Na1 O2 2.809(7) 1_445 .
Na1 P1 3.306(4) 3_565 .
Na1 P1 3.306(4) 2_655 .
Na1 P1 3.306(4) 1_445 .
Sn1 O2 2.088(5) 10_544 .
Sn1 O2 2.088(5) 12_664 .
Sn1 O2 2.088(5) 11_454 .
Sn1 Na1 3.587(6) 10_554 .
Sn2 O3 2.100(5) . .
Sn2 O1 2.107(5) . .
Sn2 O4 2.116(5) 1_556 .
Sn2 Na1 3.669(2) 1_666 .
P1 O1 1.530(5) 18_663 .
P1 O3 1.530(5) 16_543 .
P1 O2 1.535(4) . .
P1 O4 1.541(5) . .
P1 Na1 3.306(4) 1_665 .
O1 P1 1.530(5) 12_665 .
O1 Na1 2.582(6) 1_666 .
O2 Sn1 2.088(5) 16_654 .
O2 Na1 2.809(7) 1_665 .
O3 P1 1.530(5) 10 .
O4 Sn2 2.116(5) 1_554 .
O4 Na1 2.636(5) 1_665 .
